data_7157368
loop_
_publ_author_name
'Shoji, Taku'
'Iida, Nanami'
'Yamazaki, Akari'
'Ariga, Yukino'
'Ohta, Akira'
'Sekiguchi, Ryuta'
'Nagahata, Tatsuki'
'Nagasawa, Takuya'
'Ito, Shunji'

_publ_section_title
;
 Synthesis of phthalimides cross-conjugated with an azulene ring, and
 their structural, optical and electrochemical properties.
;
_journal_issue 12
_journal_name_full 'Organic &amp; biomolecular chemistry'
_journal_page_first 2274
_journal_page_last 2282
_journal_paper_doi 10.1039/d0ob00164c
_journal_volume 18
_journal_year 2020
_chemical_formula_moiety 'C30 H23 N5 O4'
_chemical_formula_sum 'C30 H23 N5 O4'
_chemical_formula_weight 517.53
_space_group_crystal_system monoclinic
_space_group_IT_number 14
_space_group_name_Hall '-P 2ybc'
_space_group_name_H-M_alt 'P 1 21/c 1'
_atom_sites_solution_hydrogens mixed
_atom_sites_solution_primary direct
_atom_sites_solution_secondary difmap
_audit_creation_method SHELXL-2017/1
_cell_angle_alpha 90
_cell_angle_beta 96.945(3)
_cell_angle_gamma 90
_cell_formula_units_Z 4
_cell_length_a 15.1789(4)
_cell_length_b 11.1406(3)
_cell_length_c 15.2829(5)
_cell_measurement_reflns_used 17945
_cell_measurement_temperature 100(2)
_cell_measurement_theta_max 31.24
_cell_measurement_theta_min 2.24
_cell_volume 2565.41(13)
_computing_cell_refinement 'CrysAlisPro 1.171.38.41 (Rigaku OD, 2015)'
_computing_data_collection 'CrystalClear (Rigaku Inc., 2008)'
_computing_data_reduction 'CrysAlisPro 1.171.38.41 (Rigaku OD, 2015)'
_computing_molecular_graphics 'CrystalStructure 4.2.5 (Rigaku, 2017)'
_computing_publication_material 'CrystalStructure 4.2.5'
_computing_structure_refinement 'SHELXL-2017/1 (Sheldrick, 2017)'
_computing_structure_solution 'SHELXT 2014/5 (Sheldrick, 2014)'
_diffrn_ambient_temperature 100(2)
_diffrn_detector_area_resol_mean 7.111
_diffrn_measured_fraction_theta_full 1.000
_diffrn_measured_fraction_theta_max 0.998
_diffrn_measurement_device_type 'Rigaku Saturn724'
_diffrn_measurement_method \w
_diffrn_radiation_type MoK\a
_diffrn_radiation_wavelength 0.71075
_diffrn_reflns_av_R_equivalents 0.0529
_diffrn_reflns_av_unetI/netI 0.0349
_diffrn_reflns_Laue_measured_fraction_full 1.000
_diffrn_reflns_Laue_measured_fraction_max 0.998
_diffrn_reflns_limit_h_max 20
_diffrn_reflns_limit_h_min -20
_diffrn_reflns_limit_k_max 14
_diffrn_reflns_limit_k_min -14
_diffrn_reflns_limit_l_max 19
_diffrn_reflns_limit_l_min -19
_diffrn_reflns_number 43050
_diffrn_reflns_point_group_measured_fraction_full 1.000
_diffrn_reflns_point_group_measured_fraction_max 0.998
_diffrn_reflns_theta_full 25.242
_diffrn_reflns_theta_max 27.998
_diffrn_reflns_theta_min 2.268
_diffrn_source 'Varimax 50 kV 24 mA Rotating anode'
_exptl_absorpt_coefficient_mu 0.092
_exptl_absorpt_correction_T_max 0.996
_exptl_absorpt_correction_T_min 0.937
_exptl_absorpt_correction_type multi-scan
_exptl_absorpt_process_details
;
CrysAlisPro 1.171.38.41 (Rigaku Oxford Diffraction, 2015)
Empirical absorption correction using spherical harmonics,
 implemented in SCALE3 ABSPACK scaling algorithm.
;
_exptl_crystal_colour red
_exptl_crystal_density_diffrn 1.340
_exptl_crystal_density_method 'not measured'
_exptl_crystal_description prism
_exptl_crystal_F_000 1080
_exptl_crystal_size_max 0.220
_exptl_crystal_size_mid 0.050
_exptl_crystal_size_min 0.040
_refine_diff_density_max 0.368
_refine_diff_density_min -0.320
_refine_diff_density_rms 0.051
_refine_ls_extinction_method none
_refine_ls_goodness_of_fit_ref 1.036
_refine_ls_hydrogen_treatment mixed
_refine_ls_matrix_type full
_refine_ls_number_parameters 385
_refine_ls_number_reflns 6183
_refine_ls_number_restraints 48
_refine_ls_restrained_S_all 1.067
_refine_ls_R_factor_all 0.0776
_refine_ls_R_factor_gt 0.0572
_refine_ls_shift/su_max 0.000
_refine_ls_shift/su_mean 0.000
_refine_ls_structure_factor_coef Fsqd
_refine_ls_weighting_details 'w=1/[\s^2^(Fo^2^)+(0.0448P)^2^+2.0323P] where P=(Fo^2^+2Fc^2^)/3'
_refine_ls_weighting_scheme calc
_refine_ls_wR_factor_gt 0.1221
_refine_ls_wR_factor_ref 0.1321
_reflns_Friedel_coverage 0.000
_reflns_number_gt 4834
_reflns_number_total 6183
_reflns_threshold_expression 'I > 2\s(I)'
_cod_data_source_file d0ob00164c3.cif
_cod_data_source_block shelxl
_cod_depositor_comments 'Adding full bibliography for 7157368.cif.'
_cod_original_sg_symbol_H-M 'P 21/c'
_cod_database_code 7157368
_shelx_shelxl_version_number 2017/1
_shelx_space_group_comment
;
The symmetry employed for this shelxl refinement is uniquely defined
by the following loop, which should always be used as a source of
symmetry information in preference to the above space-group names.
They are only intended as comments.
;
_shelx_estimated_absorpt_t_min 0.980
_shelx_estimated_absorpt_t_max 0.996

loop_
_space_group_symop_operation_xyz
'x, y, z'
'-x, y+1/2, -z+1/2'
'-x, -y, -z'
'x, -y-1/2, z-1/2'

loop_
_atom_site_label
_atom_site_type_symbol
_atom_site_fract_x
_atom_site_fract_y
_atom_site_fract_z
_atom_site_U_iso_or_equiv
_atom_site_adp_type
_atom_site_occupancy
_atom_site_site_symmetry_order
_atom_site_calc_flag
_atom_site_refinement_flags_posn
_atom_site_refinement_flags_adp
_atom_site_refinement_flags_occupancy
_atom_site_disorder_assembly
_atom_site_disorder_group
O1 O 1.08311(9) 0.64582(14) 0.56848(11) 0.0446(4) Uani 1 1 d . U . . .
O2 O 1.04125(10) 0.67655(15) 0.42550(10) 0.0438(4) Uani 1 1 d . U . . .
O3 O 0.39838(8) 0.95367(12) 0.66178(9) 0.0308(3) Uani 1 1 d . . . . .
O4 O 0.36183(9) 0.58664(13) 0.52851(12) 0.0449(4) Uani 1 1 d . . . . .
N1 N 0.76926(14) 0.5917(2) 0.23610(14) 0.0630(7) Uani 1 1 d . . . . .
N2 N 0.52841(12) 0.78270(19) 0.26274(12) 0.0453(5) Uani 1 1 d . . . . .
N3 N 0.77089(11) 0.99523(16) 0.51025(11) 0.0347(4) Uani 1 1 d . . . . .
N4 N 0.58077(11) 1.01748(14) 0.61660(10) 0.0249(3) Uani 1 1 d . . . . .
H4NA H 0.5350(15) 1.0395(19) 0.6501(14) 0.033(6) Uiso 1 1 d . . . . .
H4NB H 0.6369(14) 1.0541(18) 0.6237(13) 0.027(5) Uiso 1 1 d . . . . .
N5 N 0.35790(9) 0.76787(14) 0.60141(11) 0.0269(3) Uani 1 1 d . . . . .
C1 C 0.92905(11) 0.64984(15) 0.51490(12) 0.0235(4) Uani 1 1 d . . . . .
C2 C 0.86162(12) 0.67766(15) 0.44866(12) 0.0242(4) Uani 1 1 d . . . . .
H2 H 0.870122 0.698755 0.390038 0.029 Uiso 1 1 calc R U . . .
C3 C 0.77823(11) 0.67013(15) 0.48088(12) 0.0238(4) Uani 1 1 d . . . . .
C4 C 0.79409(12) 0.63259(15) 0.57105(12) 0.0237(4) Uani 1 1 d . . . . .
C5 C 0.73112(13) 0.60259(17) 0.62659(14) 0.0320(5) Uani 1 1 d . . . . .
H5 H 0.671003 0.608636 0.601146 0.038 Uiso 1 1 calc R U . . .
C6 C 0.74380(14) 0.56512(18) 0.71382(15) 0.0392(5) Uani 1 1 d . . . . .
H6 H 0.690851 0.550709 0.739535 0.047 Uiso 1 1 calc R U . . .
C7 C 0.82174(15) 0.54543(18) 0.76929(15) 0.0385(5) Uani 1 1 d . . . . .
H7 H 0.813665 0.524303 0.828014 0.046 Uiso 1 1 calc R U . . .
C8 C 0.90992(14) 0.55161(16) 0.75289(13) 0.0309(4) Uani 1 1 d . . . . .
C9 C 0.93799(12) 0.58394(15) 0.67192(13) 0.0266(4) Uani 1 1 d . . . . .
H9 H 1.000408 0.580444 0.670988 0.032 Uiso 1 1 calc R U . . .
C10 C 0.89068(12) 0.62004(15) 0.59319(12) 0.0234(4) Uani 1 1 d . . . . .
C11 C 1.02469(12) 0.65657(16) 0.50832(14) 0.0284(4) Uani 1 1 d . U . . .
C12 C 1.13475(17) 0.6906(3) 0.41561(19) 0.0663(9) Uani 1 1 d . U . . .
H12A H 1.156553 0.766448 0.442602 0.080 Uiso 1 1 calc R U . . .
H12B H 1.142283 0.691165 0.352823 0.080 Uiso 1 1 calc R U . . .
H12C H 1.168453 0.623707 0.444742 0.080 Uiso 1 1 calc R U . . .
C13 C 0.69417(12) 0.70150(16) 0.43259(12) 0.0250(4) Uani 1 1 d . . . . .
C14 C 0.67396(13) 0.69401(18) 0.34289(13) 0.0311(4) Uani 1 1 d . . . . .
C15 C 0.72914(14) 0.6375(2) 0.28511(15) 0.0410(5) Uani 1 1 d . . . . .
C16 C 0.59254(14) 0.7427(2) 0.29894(13) 0.0349(5) Uani 1 1 d . . . . .
C17 C 0.62233(11) 0.75038(16) 0.48144(12) 0.0224(4) Uani 1 1 d . . . . .
C18 C 0.63514(11) 0.86079(15) 0.52559(11) 0.0188(3) Uani 1 1 d . . . . .
C19 C 0.57003(11) 0.91044(15) 0.57461(10) 0.0186(3) Uani 1 1 d . . . . .
C20 C 0.49330(11) 0.84148(15) 0.57495(11) 0.0193(3) Uani 1 1 d . . . . .
C21 C 0.48184(11) 0.73304(15) 0.53200(12) 0.0235(4) Uani 1 1 d . . . . .
C22 C 0.54435(12) 0.68464(17) 0.48369(13) 0.0280(4) Uani 1 1 d . . . . .
H22 H 0.534791 0.610356 0.453515 0.034 Uiso 1 1 calc R U . . .
C23 C 0.71284(12) 0.93190(16) 0.51749(11) 0.0223(4) Uani 1 1 d . . . . .
C24 C 0.41401(11) 0.86616(16) 0.61941(12) 0.0229(4) Uani 1 1 d . . . . .
C25 C 0.39473(12) 0.68228(17) 0.55085(14) 0.0294(4) Uani 1 1 d . . . . .
C26 C 0.27362(12) 0.75262(19) 0.63748(16) 0.0379(5) Uani 1 1 d . . . . .
H26A H 0.237999 0.690383 0.603126 0.045 Uiso 1 1 calc R U . . .
H26B H 0.239964 0.828876 0.631143 0.045 Uiso 1 1 calc R U . . .
C27 C 0.28650(17) 0.7170(2) 0.73247(18) 0.0545(7) Uani 1 1 d . . . . .
H27A H 0.318104 0.780976 0.767359 0.065 Uiso 1 1 calc R U . . .
H27B H 0.321295 0.642783 0.739330 0.065 Uiso 1 1 calc R U . . .
H27C H 0.228539 0.703927 0.752997 0.065 Uiso 1 1 calc R U . . .
C28 C 0.98194(17) 0.51383(19) 0.82557(13) 0.0414(5) Uani 0.514(5) 1 d D . P A 1
H28 H 0.959639 0.514169 0.884517 0.050 Uiso 0.514(5) 1 calc R U P A 1
C29 C 1.0564(3) 0.5799(4) 0.8263(3) 0.0473(14) Uani 0.514(5) 1 d D . P A 1
H29A H 1.087242 0.557483 0.775946 0.071 Uiso 0.514(5) 1 calc R U P A 1
H29B H 1.095390 0.565045 0.881185 0.071 Uiso 0.514(5) 1 calc R U P A 1
H29C H 1.040857 0.665277 0.822330 0.071 Uiso 0.514(5) 1 calc R U P A 1
C30 C 1.0236(4) 0.3862(5) 0.8049(4) 0.0327(11) Uani 0.514(5) 1 d D . P A 1
H30A H 1.040324 0.386567 0.744955 0.049 Uiso 0.514(5) 1 calc R U P A 1
H30B H 0.979662 0.322956 0.810043 0.049 Uiso 0.514(5) 1 calc R U P A 1
H30C H 1.076342 0.371068 0.847140 0.049 Uiso 0.514(5) 1 calc R U P A 1
C128 C 0.98194(17) 0.51383(19) 0.82557(13) 0.0414(5) Uani 0.486(5) 1 d D . P A 2
H128 H 1.040602 0.547349 0.814191 0.050 Uiso 0.486(5) 1 calc R U P A 2
C129 C 0.9741(3) 0.5150(4) 0.9237(2) 0.0274(10) Uani 0.486(5) 1 d D . P A 2
H12D H 0.952765 0.593715 0.940431 0.041 Uiso 0.486(5) 1 calc R U P A 2
H12E H 1.032381 0.499080 0.956686 0.041 Uiso 0.486(5) 1 calc R U P A 2
H12F H 0.932113 0.452811 0.937216 0.041 Uiso 0.486(5) 1 calc R U P A 2
C130 C 0.9838(4) 0.3789(4) 0.8222(4) 0.0388(14) Uani 0.486(5) 1 d D . P A 2
H13A H 1.027298 0.348532 0.869685 0.058 Uiso 0.486(5) 1 calc R U P A 2
H13B H 1.000465 0.352896 0.765195 0.058 Uiso 0.486(5) 1 calc R U P A 2
H13C H 0.924901 0.347314 0.829594 0.058 Uiso 0.486(5) 1 calc R U P A 2

loop_
_atom_site_aniso_label
_atom_site_aniso_U_11
_atom_site_aniso_U_22
_atom_site_aniso_U_33
_atom_site_aniso_U_23
_atom_site_aniso_U_13
_atom_site_aniso_U_12
O1 0.0215(7) 0.0486(9) 0.0655(11) 0.0200(8) 0.0135(7) 0.0051(6)
O2 0.0366(8) 0.0553(9) 0.0461(9) -0.0235(7) 0.0321(7) -0.0225(7)
O3 0.0271(7) 0.0283(7) 0.0392(8) -0.0043(6) 0.0123(6) 0.0053(5)
O4 0.0237(7) 0.0314(8) 0.0811(12) -0.0168(8) 0.0121(7) -0.0078(6)
N1 0.0485(12) 0.0912(18) 0.0503(13) -0.0388(13) 0.0104(10) 0.0061(12)
N2 0.0347(10) 0.0626(13) 0.0364(10) -0.0172(9) -0.0046(8) -0.0016(9)
N3 0.0356(9) 0.0326(9) 0.0381(10) -0.0013(8) 0.0130(8) -0.0106(7)
N4 0.0233(8) 0.0245(8) 0.0269(8) -0.0067(6) 0.0035(6) -0.0023(6)
N5 0.0144(7) 0.0268(8) 0.0399(9) 0.0012(7) 0.0056(6) 0.0022(6)
C1 0.0228(9) 0.0178(8) 0.0331(10) -0.0007(7) 0.0157(7) -0.0004(6)
C2 0.0276(9) 0.0186(8) 0.0292(9) -0.0012(7) 0.0149(8) -0.0009(7)
C3 0.0234(9) 0.0183(8) 0.0322(10) -0.0017(7) 0.0139(7) -0.0007(6)
C4 0.0238(9) 0.0156(8) 0.0346(10) 0.0013(7) 0.0156(8) 0.0010(6)
C5 0.0274(10) 0.0231(9) 0.0498(12) 0.0079(8) 0.0228(9) 0.0035(7)
C6 0.0404(12) 0.0298(10) 0.0546(13) 0.0164(10) 0.0351(11) 0.0089(9)
C7 0.0562(14) 0.0243(10) 0.0412(12) 0.0115(9) 0.0308(11) 0.0068(9)
C8 0.0442(11) 0.0173(9) 0.0339(10) 0.0025(8) 0.0162(9) 0.0046(8)
C9 0.0283(9) 0.0179(8) 0.0361(10) 0.0013(7) 0.0136(8) 0.0030(7)
C10 0.0243(9) 0.0151(8) 0.0338(10) 0.0035(7) 0.0156(8) 0.0008(6)
C11 0.0245(9) 0.0201(8) 0.0443(11) -0.0027(8) 0.0199(8) -0.0022(7)
C12 0.0489(14) 0.0852(19) 0.0755(18) -0.0481(15) 0.0511(14) -0.0431(14)
C13 0.0224(9) 0.0207(8) 0.0337(10) -0.0055(7) 0.0109(7) -0.0034(7)
C14 0.0269(9) 0.0325(10) 0.0349(11) -0.0124(8) 0.0081(8) -0.0017(8)
C15 0.0351(11) 0.0512(14) 0.0370(12) -0.0204(10) 0.0056(9) -0.0008(10)
C16 0.0317(11) 0.0432(12) 0.0304(10) -0.0168(9) 0.0061(9) -0.0067(9)
C17 0.0186(8) 0.0233(9) 0.0254(9) -0.0029(7) 0.0037(7) 0.0014(7)
C18 0.0186(8) 0.0205(8) 0.0170(8) 0.0026(6) 0.0006(6) -0.0023(6)
C19 0.0195(8) 0.0196(8) 0.0157(8) 0.0020(6) -0.0018(6) 0.0012(6)
C20 0.0166(8) 0.0210(8) 0.0200(8) 0.0013(6) 0.0014(6) 0.0034(6)
C21 0.0167(8) 0.0217(8) 0.0319(10) -0.0024(7) 0.0021(7) -0.0003(6)
C22 0.0221(9) 0.0238(9) 0.0388(11) -0.0114(8) 0.0067(8) -0.0031(7)
C23 0.0255(9) 0.0227(8) 0.0194(8) 0.0001(7) 0.0056(7) -0.0004(7)
C24 0.0189(8) 0.0249(9) 0.0249(9) 0.0030(7) 0.0030(7) 0.0047(7)
C25 0.0173(8) 0.0255(9) 0.0459(12) -0.0019(8) 0.0052(8) 0.0005(7)
C26 0.0180(9) 0.0313(10) 0.0668(15) 0.0039(10) 0.0153(9) 0.0032(8)
C27 0.0465(14) 0.0544(15) 0.0691(17) 0.0158(13) 0.0331(13) 0.0091(12)
C28 0.0719(16) 0.0301(11) 0.0228(10) 0.0014(8) 0.0081(10) 0.0002(10)
C29 0.047(3) 0.026(2) 0.059(3) 0.011(2) -0.034(2) -0.0078(18)
C30 0.033(3) 0.034(2) 0.031(2) 0.0038(18) 0.003(2) 0.009(2)
C128 0.0719(16) 0.0301(11) 0.0228(10) 0.0014(8) 0.0081(10) 0.0002(10)
C129 0.027(2) 0.036(2) 0.0199(19) -0.0022(16) 0.0021(15) 0.0044(16)
C130 0.039(3) 0.027(2) 0.046(3) 0.017(2) -0.013(3) 0.001(2)

loop_
_atom_type_symbol
_atom_type_description
_atom_type_scat_dispersion_real
_atom_type_scat_dispersion_imag
_atom_type_scat_source
C C 0.0033 0.0016 'International Tables Vol C Tables 4.2.6.8 and 6.1.1.4'
H H 0.0000 0.0000 'International Tables Vol C Tables 4.2.6.8 and 6.1.1.4'
N N 0.0061 0.0033 'International Tables Vol C Tables 4.2.6.8 and 6.1.1.4'
O O 0.0106 0.0060 'International Tables Vol C Tables 4.2.6.8 and 6.1.1.4'

loop_
_geom_angle_atom_site_label_1
_geom_angle_atom_site_label_2
_geom_angle_atom_site_label_3
_geom_angle
_geom_angle_site_symmetry_1
_geom_angle_site_symmetry_3
_geom_angle_publ_flag
C11 O2 C12 114.42(19) . . ?
C19 N4 H4NA 115.6(13) . . ?
C19 N4 H4NB 119.5(13) . . ?
H4NA N4 H4NB 122.8(18) . . ?
C25 N5 C24 111.86(14) . . ?
C25 N5 C26 124.05(16) . . ?
C24 N5 C26 123.92(16) . . ?
C2 C1 C10 108.88(15) . . ?
C2 C1 C11 125.99(17) . . ?
C10 C1 C11 125.04(17) . . ?
C1 C2 C3 110.21(16) . . ?
C1 C2 H2 124.9 . . ?
C3 C2 H2 124.9 . . ?
C2 C3 C4 107.38(16) . . ?
C2 C3 C13 125.63(17) . . ?
C4 C3 C13 126.90(15) . . ?
C5 C4 C3 127.45(17) . . ?
C5 C4 C10 125.11(17) . . ?
C3 C4 C10 107.22(14) . . ?
C6 C5 C4 129.15(19) . . ?
C6 C5 H5 115.4 . . ?
C4 C5 H5 115.4 . . ?
C7 C6 C5 130.06(18) . . ?
C7 C6 H6 115.0 . . ?
C5 C6 H6 115.0 . . ?
C6 C7 C8 130.49(19) . . ?
C6 C7 H7 114.8 . . ?
C8 C7 H7 114.8 . . ?
C7 C8 C9 124.9(2) . . ?
C7 C8 C128 118.46(18) . . ?
C9 C8 C128 116.55(18) . . ?
C7 C8 C28 118.46(18) . . ?
C9 C8 C28 116.55(18) . . ?
C10 C9 C8 131.30(18) . . ?
C10 C9 H9 114.4 . . ?
C8 C9 H9 114.4 . . ?
C9 C10 C1 124.97(16) . . ?
C9 C10 C4 128.72(16) . . ?
C1 C10 C4 106.29(16) . . ?
O1 C11 O2 122.25(17) . . ?
O1 C11 C1 125.83(18) . . ?
O2 C11 C1 111.92(18) . . ?
O2 C12 H12A 109.5 . . ?
O2 C12 H12B 109.5 . . ?
H12A C12 H12B 109.5 . . ?
O2 C12 H12C 109.5 . . ?
H12A C12 H12C 109.5 . . ?
H12B C12 H12C 109.5 . . ?
C14 C13 C3 125.17(16) . . ?
C14 C13 C17 115.64(16) . . ?
C3 C13 C17 119.16(16) . . ?
C13 C14 C15 124.47(19) . . ?
C13 C14 C16 121.30(17) . . ?
C15 C14 C16 114.23(18) . . ?
N1 C15 C14 176.5(2) . . ?
N2 C16 C14 178.7(2) . . ?
C22 C17 C18 121.06(16) . . ?
C22 C17 C13 119.51(15) . . ?
C18 C17 C13 119.43(15) . . ?
C17 C18 C19 121.93(15) . . ?
C17 C18 C23 120.53(15) . . ?
C19 C18 C23 117.41(15) . . ?
N4 C19 C20 122.37(16) . . ?
N4 C19 C18 122.71(16) . . ?
C20 C19 C18 114.90(15) . . ?
C21 C20 C19 122.62(15) . . ?
C21 C20 C24 108.64(15) . . ?
C19 C20 C24 128.73(16) . . ?
C20 C21 C22 122.86(16) . . ?
C20 C21 C25 107.66(15) . . ?
C22 C21 C25 129.45(16) . . ?
C21 C22 C17 116.62(16) . . ?
C21 C22 H22 121.7 . . ?
C17 C22 H22 121.7 . . ?
N3 C23 C18 175.3(2) . . ?
O3 C24 N5 125.74(16) . . ?
O3 C24 C20 128.27(17) . . ?
N5 C24 C20 105.97(15) . . ?
O4 C25 N5 125.67(17) . . ?
O4 C25 C21 128.52(18) . . ?
N5 C25 C21 105.80(15) . . ?
N5 C26 C27 112.28(18) . . ?
N5 C26 H26A 109.1 . . ?
C27 C26 H26A 109.1 . . ?
N5 C26 H26B 109.1 . . ?
C27 C26 H26B 109.1 . . ?
H26A C26 H26B 107.9 . . ?
C26 C27 H27A 109.5 . . ?
C26 C27 H27B 109.5 . . ?
H27A C27 H27B 109.5 . . ?
C26 C27 H27C 109.5 . . ?
H27A C27 H27C 109.5 . . ?
H27B C27 H27C 109.5 . . ?
C29 C28 C8 112.5(2) . . ?
C29 C28 C30 97.8(3) . . ?
C8 C28 C30 111.6(2) . . ?
C29 C28 H28 111.4 . . ?
C8 C28 H28 111.4 . . ?
C30 C28 H28 111.4 . . ?
C28 C29 H29A 109.5 . . ?
C28 C29 H29B 109.5 . . ?
H29A C29 H29B 109.5 . . ?
C28 C29 H29C 109.5 . . ?
H29A C29 H29C 109.5 . . ?
H29B C29 H29C 109.5 . . ?
C28 C30 H30A 109.5 . . ?
C28 C30 H30B 109.5 . . ?
H30A C30 H30B 109.5 . . ?
C28 C30 H30C 109.5 . . ?
H30A C30 H30C 109.5 . . ?
H30B C30 H30C 109.5 . . ?
C130 C128 C129 92.6(3) . . ?
C130 C128 C8 105.5(3) . . ?
C129 C128 C8 125.7(2) . . ?
C130 C128 H128 110.3 . . ?
C129 C128 H128 110.3 . . ?
C8 C128 H128 110.3 . . ?
C128 C129 H12D 109.5 . . ?
C128 C129 H12E 109.5 . . ?
H12D C129 H12E 109.5 . . ?
C128 C129 H12F 109.5 . . ?
H12D C129 H12F 109.5 . . ?
H12E C129 H12F 109.5 . . ?
C128 C130 H13A 109.5 . . ?
C128 C130 H13B 109.5 . . ?
H13A C130 H13B 109.5 . . ?
C128 C130 H13C 109.5 . . ?
H13A C130 H13C 109.5 . . ?
H13B C130 H13C 109.5 . . ?

loop_
_geom_bond_atom_site_label_1
_geom_bond_atom_site_label_2
_geom_bond_distance
_geom_bond_site_symmetry_2
_geom_bond_publ_flag
O1 C11 1.204(3) . ?
O2 C11 1.339(2) . ?
O2 C12 1.454(2) . ?
O3 C24 1.210(2) . ?
O4 C25 1.208(2) . ?
N1 C15 1.142(3) . ?
N2 C16 1.150(3) . ?
N3 C23 1.144(2) . ?
N4 C19 1.355(2) . ?
N4 H4NA 0.94(2) . ?
N4 H4NB 0.94(2) . ?
N5 C25 1.387(2) . ?
N5 C24 1.394(2) . ?
N5 C26 1.463(2) . ?
C1 C2 1.385(3) . ?
C1 C10 1.432(2) . ?
C1 C11 1.469(2) . ?
C2 C3 1.415(2) . ?
C2 H2 0.9500 . ?
C3 C4 1.432(3) . ?
C3 C13 1.438(3) . ?
C4 C5 1.394(2) . ?
C4 C10 1.471(2) . ?
C5 C6 1.388(3) . ?
C5 H5 0.9500 . ?
C6 C7 1.387(3) . ?
C6 H6 0.9500 . ?
C7 C8 1.393(3) . ?
C7 H7 0.9500 . ?
C8 C9 1.404(3) . ?
C8 C128 1.521(3) . ?
C8 C28 1.521(3) . ?
C9 C10 1.384(3) . ?
C9 H9 0.9500 . ?
C12 H12A 0.9800 . ?
C12 H12B 0.9800 . ?
C12 H12C 0.9800 . ?
C13 C14 1.371(3) . ?
C13 C17 1.497(2) . ?
C14 C15 1.434(3) . ?
C14 C16 1.439(3) . ?
C17 C22 1.396(2) . ?
C17 C18 1.405(2) . ?
C18 C19 1.422(2) . ?
C18 C23 1.439(2) . ?
C19 C20 1.396(2) . ?
C20 C21 1.376(2) . ?
C20 C24 1.478(2) . ?
C21 C22 1.380(2) . ?
C21 C25 1.498(2) . ?
C22 H22 0.9500 . ?
C26 C27 1.495(3) . ?
C26 H26A 0.9900 . ?
C26 H26B 0.9900 . ?
C27 H27A 0.9800 . ?
C27 H27B 0.9800 . ?
C27 H27C 0.9800 . ?
C28 C29 1.348(5) . ?
C28 C30 1.603(5) . ?
C28 H28 1.0000 . ?
C29 H29A 0.9800 . ?
C29 H29B 0.9800 . ?
C29 H29C 0.9800 . ?
C30 H30A 0.9800 . ?
C30 H30B 0.9800 . ?
C30 H30C 0.9800 . ?
C128 C130 1.505(5) . ?
C128 C129 1.518(4) . ?
C128 H128 1.0000 . ?
C129 H12D 0.9800 . ?
C129 H12E 0.9800 . ?
C129 H12F 0.9800 . ?
C130 H13A 0.9800 . ?
C130 H13B 0.9800 . ?
C130 H13C 0.9800 . ?

loop_
_geom_torsion_atom_site_label_1
_geom_torsion_atom_site_label_2
_geom_torsion_atom_site_label_3
_geom_torsion_atom_site_label_4
_geom_torsion
_geom_torsion_site_symmetry_1
_geom_torsion_site_symmetry_2
_geom_torsion_site_symmetry_3
_geom_torsion_site_symmetry_4
_geom_torsion_publ_flag
C10 C1 C2 C3 1.4(2) . . . . ?
C11 C1 C2 C3 -175.21(16) . . . . ?
C1 C2 C3 C4 -1.6(2) . . . . ?
C1 C2 C3 C13 175.10(16) . . . . ?
C2 C3 C4 C5 -173.54(18) . . . . ?
C13 C3 C4 C5 9.8(3) . . . . ?
C2 C3 C4 C10 1.21(19) . . . . ?
C13 C3 C4 C10 -175.45(16) . . . . ?
C3 C4 C5 C6 179.5(2) . . . . ?
C10 C4 C5 C6 5.6(3) . . . . ?
C4 C5 C6 C7 -1.1(4) . . . . ?
C5 C6 C7 C8 -3.6(4) . . . . ?
C6 C7 C8 C9 1.7(4) . . . . ?
C6 C7 C8 C128 -174.5(2) . . . . ?
C6 C7 C8 C28 -174.5(2) . . . . ?
C7 C8 C9 C10 2.5(3) . . . . ?
C128 C8 C9 C10 178.80(19) . . . . ?
C28 C8 C9 C10 178.80(19) . . . . ?
C8 C9 C10 C1 -179.60(18) . . . . ?
C8 C9 C10 C4 -1.5(3) . . . . ?
C2 C1 C10 C9 177.90(17) . . . . ?
C11 C1 C10 C9 -5.5(3) . . . . ?
C2 C1 C10 C4 -0.57(19) . . . . ?
C11 C1 C10 C4 176.05(16) . . . . ?
C5 C4 C10 C9 -3.9(3) . . . . ?
C3 C4 C10 C9 -178.80(17) . . . . ?
C5 C4 C10 C1 174.50(17) . . . . ?
C3 C4 C10 C1 -0.41(19) . . . . ?
C12 O2 C11 O1 -3.2(3) . . . . ?
C12 O2 C11 C1 176.82(18) . . . . ?
C2 C1 C11 O1 170.89(19) . . . . ?
C10 C1 C11 O1 -5.2(3) . . . . ?
C2 C1 C11 O2 -9.1(3) . . . . ?
C10 C1 C11 O2 174.80(16) . . . . ?
C2 C3 C13 C14 29.4(3) . . . . ?
C4 C3 C13 C14 -154.47(19) . . . . ?
C2 C3 C13 C17 -148.39(17) . . . . ?
C4 C3 C13 C17 27.7(3) . . . . ?
C3 C13 C14 C15 9.5(3) . . . . ?
C17 C13 C14 C15 -172.60(19) . . . . ?
C3 C13 C14 C16 -171.31(18) . . . . ?
C17 C13 C14 C16 6.6(3) . . . . ?
C14 C13 C17 C22 66.9(2) . . . . ?
C3 C13 C17 C22 -115.1(2) . . . . ?
C14 C13 C17 C18 -114.23(19) . . . . ?
C3 C13 C17 C18 63.8(2) . . . . ?
C22 C17 C18 C19 0.2(3) . . . . ?
C13 C17 C18 C19 -178.65(16) . . . . ?
C22 C17 C18 C23 -175.41(17) . . . . ?
C13 C17 C18 C23 5.7(2) . . . . ?
C17 C18 C19 N4 -179.10(16) . . . . ?
C23 C18 C19 N4 -3.3(2) . . . . ?
C17 C18 C19 C20 -0.2(2) . . . . ?
C23 C18 C19 C20 175.57(15) . . . . ?
N4 C19 C20 C21 179.62(16) . . . . ?
C18 C19 C20 C21 0.7(2) . . . . ?
N4 C19 C20 C24 -1.6(3) . . . . ?
C18 C19 C20 C24 179.48(16) . . . . ?
C19 C20 C21 C22 -1.3(3) . . . . ?
C24 C20 C21 C22 179.71(17) . . . . ?
C19 C20 C21 C25 176.93(16) . . . . ?
C24 C20 C21 C25 -2.1(2) . . . . ?
C20 C21 C22 C17 1.3(3) . . . . ?
C25 C21 C22 C17 -176.57(18) . . . . ?
C18 C17 C22 C21 -0.7(3) . . . . ?
C13 C17 C22 C21 178.16(17) . . . . ?
C25 N5 C24 O3 179.75(18) . . . . ?
C26 N5 C24 O3 -4.8(3) . . . . ?
C25 N5 C24 C20 0.9(2) . . . . ?
C26 N5 C24 C20 176.34(16) . . . . ?
C21 C20 C24 O3 -177.98(18) . . . . ?
C19 C20 C24 O3 3.1(3) . . . . ?
C21 C20 C24 N5 0.79(19) . . . . ?
C19 C20 C24 N5 -178.11(16) . . . . ?
C24 N5 C25 O4 177.2(2) . . . . ?
C26 N5 C25 O4 1.8(3) . . . . ?
C24 N5 C25 C21 -2.1(2) . . . . ?
C26 N5 C25 C21 -177.54(17) . . . . ?
C20 C21 C25 O4 -176.7(2) . . . . ?
C22 C21 C25 O4 1.4(4) . . . . ?
C20 C21 C25 N5 2.6(2) . . . . ?
C22 C21 C25 N5 -179.34(19) . . . . ?
C25 N5 C26 C27 99.9(2) . . . . ?
C24 N5 C26 C27 -74.9(2) . . . . ?
C7 C8 C28 C29 -145.1(3) . . . . ?
C9 C8 C28 C29 38.4(3) . . . . ?
C7 C8 C28 C30 106.1(3) . . . . ?
C9 C8 C28 C30 -70.4(3) . . . . ?
C7 C8 C128 C130 80.0(4) . . . . ?
C9 C8 C128 C130 -96.5(4) . . . . ?
C7 C8 C128 C129 -25.0(3) . . . . ?
C9 C8 C128 C129 158.5(3) . . . . ?
